data_4333485
loop_
_publ_author_name
'Stork, Jay R.'
'Thoi, Van S.'
'Cohen, Seth M.'

_publ_section_title
;
 Rare Examples of Transition-Metal&#x2212;Main-Group Metal Heterometallic
 Metal&#x2212;Organic Frameworks from Gallium and Indium Dipyrrinato
 Complexes and Silver Salts:&#x00A0; Synthesis and Framework Variability
;
_journal_issue 26
_journal_name_full 'Inorganic Chemistry'
_journal_page_first 11213
_journal_page_last 11223
_journal_paper_doi 10.1021/ic7016159
_journal_volume 46
_journal_year 2007
_chemical_formula_moiety 'C84 H60 Ag2 In2 N18.75, F6 P, 0.25(C2 F12 P2), 0.25(C2 F12 P2)'
_chemical_formula_sum 'C85 H60 Ag2 F12 In2 N18.75 P2'
_chemical_formula_weight 2079.34
_chemical_name_common MOF-In/AgPF~6~-1
_chemical_name_systematic
; 
 ? 
;
_space_group_IT_number 2
_symmetry_cell_setting triclinic
_symmetry_space_group_name_Hall '-P 1'
_symmetry_space_group_name_H-M 'P -1'
_atom_sites_solution_hydrogens geom
_atom_sites_solution_primary direct
_atom_sites_solution_secondary difmap
_audit_creation_method SHELXL-97
_cell_angle_alpha 84.264(6)
_cell_angle_beta 85.449(7)
_cell_angle_gamma 80.949(9)
_cell_formula_units_Z 2
_cell_length_a 13.285(4)
_cell_length_b 16.707(5)
_cell_length_c 27.366(8)
_cell_measurement_reflns_used 982
_cell_measurement_temperature 100(2)
_cell_measurement_theta_max 27.4
_cell_measurement_theta_min 2.62
_cell_volume 5956(3)
_computing_cell_refinement SMART
_computing_data_collection 'SMART 5.054 (Bruker, 2003)'
_computing_data_reduction 'SAINT 6.45A (Bruker, 2003)'
_computing_molecular_graphics 'SHELXTL 5.1 (Sheldrick, 1994)'
_computing_publication_material SHELXL97
_computing_structure_refinement 'SHELXL97 (Sheldrick, 1997)'
_computing_structure_solution 'SHELXS97 (Sheldrick, 1990)'
_diffrn_ambient_temperature 100(2)
_diffrn_detector_area_resol_mean 8.3
_diffrn_measured_fraction_theta_full 0.993
_diffrn_measured_fraction_theta_max 0.987
_diffrn_measurement_device_type 'Bruker APEX'
_diffrn_measurement_method \w
_diffrn_radiation_monochromator graphite
_diffrn_radiation_source 'fine-focus sealed tube'
_diffrn_radiation_type MoK\a
_diffrn_radiation_wavelength 0.71073
_diffrn_reflns_av_R_equivalents 0.0393
_diffrn_reflns_av_sigmaI/netI 0.0523
_diffrn_reflns_limit_h_max 16
_diffrn_reflns_limit_h_min -16
_diffrn_reflns_limit_k_max 20
_diffrn_reflns_limit_k_min -20
_diffrn_reflns_limit_l_max 34
_diffrn_reflns_limit_l_min -34
_diffrn_reflns_number 70752
_diffrn_reflns_theta_full 25.00
_diffrn_reflns_theta_max 26.37
_diffrn_reflns_theta_min 1.24
_diffrn_standards_number 0
_exptl_absorpt_coefficient_mu 0.793
_exptl_absorpt_correction_T_max 0.88077
_exptl_absorpt_correction_T_min 0.78093
_exptl_absorpt_correction_type multi-scan
_exptl_absorpt_process_details 'SADABS 2.10 (Sheldrick, 2004)'
_exptl_crystal_colour red
_exptl_crystal_density_diffrn 1.160
_exptl_crystal_density_method 'not measured'
_exptl_crystal_description block
_exptl_crystal_F_000 2063
_exptl_crystal_size_max 0.32
_exptl_crystal_size_mid 0.24
_exptl_crystal_size_min 0.20
_platon_squeeze_details
;
;
_refine_diff_density_max 2.036
_refine_diff_density_min -0.650
_refine_diff_density_rms 0.101
_refine_ls_extinction_method none
_refine_ls_goodness_of_fit_ref 1.018
_refine_ls_hydrogen_treatment constr
_refine_ls_matrix_type full
_refine_ls_number_parameters 1197
_refine_ls_number_reflns 24065
_refine_ls_number_restraints 53
_refine_ls_restrained_S_all 1.025
_refine_ls_R_factor_all 0.0813
_refine_ls_R_factor_gt 0.0532
_refine_ls_shift/su_max 0.002
_refine_ls_shift/su_mean 0.000
_refine_ls_structure_factor_coef Fsqd
_refine_ls_weighting_details 'calc w=1/[\s^2^(Fo^2^)+(0.0904P)^2^] where P=(Fo^2^+2Fc^2^)/3'
_refine_ls_weighting_scheme calc
_refine_ls_wR_factor_gt 0.1450
_refine_ls_wR_factor_ref 0.1562
_reflns_number_gt 14925
_reflns_number_total 24065
_reflns_threshold_expression I>2\s(I)
_cod_data_source_file ic7016159sup1.cif
_cod_data_source_block jrs142a-sqz-3
_cod_database_code 4333485

loop_
_symmetry_equiv_pos_as_xyz
'x, y, z'
'-x, -y, -z'

loop_
_atom_site_label
_atom_site_type_symbol
_atom_site_fract_x
_atom_site_fract_y
_atom_site_fract_z
_atom_site_U_iso_or_equiv
_atom_site_adp_type
_atom_site_occupancy
_atom_site_symmetry_multiplicity
_atom_site_calc_flag
_atom_site_refinement_flags
_atom_site_disorder_assembly
_atom_site_disorder_group
Ag1 Ag 0.38647(3) 0.79767(2) 0.634593(13) 0.06123(13) Uani 1 1 d . . .
Ag2 Ag -0.13090(3) 1.32252(2) 0.136347(13) 0.05951(13) Uani 1 1 d . . .
In1 In 0.51966(2) 0.244036(18) 0.833073(10) 0.03810(9) Uani 1 1 d . . .
In2 In -0.00588(2) 0.769164(17) 0.335068(10) 0.03395(9) Uani 1 1 d . . .
C1 C 0.2839(3) 0.2302(3) 0.82585(18) 0.0513(12) Uani 1 1 d . . .
H1 H 0.2638 0.2766 0.8437 0.062 Uiso 1 1 calc R . .
C2 C 0.2162(4) 0.1895(3) 0.8042(2) 0.0653(15) Uani 1 1 d . . .
H2 H 0.1438 0.2021 0.8056 0.078 Uiso 1 1 calc R . .
C3 C 0.2749(3) 0.1285(3) 0.78089(19) 0.0570(13) Uani 1 1 d . . .
H3 H 0.2505 0.0916 0.7621 0.068 Uiso 1 1 calc R . .
C4 C 0.3794(3) 0.1293(3) 0.78945(16) 0.0437(11) Uani 1 1 d . . .
C5 C 0.4632(3) 0.0745(2) 0.77466(14) 0.0391(10) Uani 1 1 d . . .
C6 C 0.5661(3) 0.0701(2) 0.78472(14) 0.0359(9) Uani 1 1 d . . .
C7 C 0.6488(3) 0.0101(3) 0.77283(16) 0.0457(11) Uani 1 1 d . . .
H7 H 0.6458 -0.0358 0.7555 0.055 Uiso 1 1 calc R . .
C8 C 0.7335(3) 0.0294(3) 0.79048(17) 0.0499(11) Uani 1 1 d . . .
H8 H 0.8007 0.0000 0.7878 0.060 Uiso 1 1 calc R . .
C9 C 0.7021(3) 0.1017(3) 0.81367(16) 0.0452(11) Uani 1 1 d . . .
H9 H 0.7462 0.1288 0.8295 0.054 Uiso 1 1 calc R . .
C10 C 0.4424(3) 0.0110(3) 0.74302(17) 0.0470(11) Uani 1 1 d . . .
C11 C 0.4331(6) 0.0294(3) 0.6944(2) 0.100(3) Uani 1 1 d . . .
H11 H 0.4388 0.0827 0.6798 0.120 Uiso 1 1 calc R . .
C12 C 0.4151(7) -0.0300(4) 0.6660(2) 0.119(3) Uani 1 1 d . . .
H12 H 0.4086 -0.0158 0.6318 0.143 Uiso 1 1 calc R . .
C13 C 0.4132(4) -0.1216(3) 0.73122(17) 0.0578(13) Uani 1 1 d . . .
H13 H 0.4048 -0.1748 0.7450 0.069 Uiso 1 1 calc R . .
C14 C 0.4318(4) -0.0672(3) 0.76205(16) 0.0570(13) Uani 1 1 d . . .
H14 H 0.4374 -0.0828 0.7962 0.068 Uiso 1 1 calc R . .
C15 C 0.4391(5) 0.1553(5) 0.9323(2) 0.102(3) Uani 1 1 d . . .
H15 H 0.3886 0.1374 0.9150 0.123 Uiso 1 1 calc R . .
C16 C 0.4523(6) 0.1361(5) 0.9834(2) 0.127(3) Uani 1 1 d . . .
H16 H 0.4143 0.1032 1.0058 0.152 Uiso 1 1 calc R . .
C17 C 0.5299(5) 0.1740(4) 0.99414(18) 0.088(2) Uani 1 1 d . . .
H17 H 0.5552 0.1739 1.0256 0.106 Uiso 1 1 calc R . .
C18 C 0.5657(4) 0.2134(3) 0.94978(16) 0.0558(13) Uani 1 1 d . . .
C19 C 0.6506(3) 0.2555(3) 0.94299(15) 0.0448(11) Uani 1 1 d . . .
C20 C 0.6946(3) 0.2893(3) 0.89904(14) 0.0412(10) Uani 1 1 d . . .
C21 C 0.7764(3) 0.3357(3) 0.89488(16) 0.0499(12) Uani 1 1 d . . .
H21 H 0.8132 0.3477 0.9210 0.060 Uiso 1 1 calc R . .
C22 C 0.7917(4) 0.3593(3) 0.84632(17) 0.0541(12) Uani 1 1 d . . .
H22 H 0.8424 0.3903 0.8319 0.065 Uiso 1 1 calc R . .
C23 C 0.7186(3) 0.3295(3) 0.82100(16) 0.0435(10) Uani 1 1 d . . .
H23 H 0.7117 0.3384 0.7865 0.052 Uiso 1 1 calc R . .
C24 C 0.6994(3) 0.2664(3) 0.98906(15) 0.0447(11) Uani 1 1 d . . .
C25 C 0.6492(4) 0.3172(3) 1.02239(17) 0.0543(12) Uani 1 1 d . . .
H25 H 0.5817 0.3437 1.0173 0.065 Uiso 1 1 calc R . .
C26 C 0.6973(4) 0.3298(3) 1.06366(17) 0.0563(13) Uani 1 1 d . . .
H26 H 0.6617 0.3655 1.0863 0.068 Uiso 1 1 calc R . .
C27 C 0.8389(4) 0.2432(4) 1.0416(2) 0.0712(16) Uani 1 1 d . . .
H27 H 0.9052 0.2155 1.0481 0.085 Uiso 1 1 calc R . .
C28 C 0.7945(4) 0.2290(3) 0.9990(2) 0.0717(16) Uani 1 1 d . . .
H28 H 0.8315 0.1927 0.9770 0.086 Uiso 1 1 calc R . .
C29 C 0.5833(3) 0.2623(3) 0.71882(14) 0.0377(9) Uani 1 1 d . . .
H29 H 0.6094 0.2058 0.7206 0.045 Uiso 1 1 calc R . .
C30 C 0.5873(3) 0.3150(3) 0.67542(14) 0.0404(10) Uani 1 1 d . . .
H30 H 0.6151 0.3012 0.6438 0.048 Uiso 1 1 calc R . .
C31 C 0.5432(3) 0.3901(3) 0.68818(16) 0.0436(11) Uani 1 1 d . . .
H31 H 0.5352 0.4389 0.6670 0.052 Uiso 1 1 calc R . .
C32 C 0.5114(3) 0.3818(3) 0.73913(15) 0.0384(10) Uani 1 1 d . . .
C33 C 0.4604(3) 0.4436(3) 0.76759(16) 0.0432(10) Uani 1 1 d . . .
C34 C 0.4220(3) 0.4364(3) 0.81650(18) 0.0492(12) Uani 1 1 d . . .
C35 C 0.3679(4) 0.5001(3) 0.8436(2) 0.0727(17) Uani 1 1 d . . .
H35 H 0.3532 0.5559 0.8319 0.087 Uiso 1 1 calc R . .
C36 C 0.3415(5) 0.4675(4) 0.8885(2) 0.086(2) Uani 1 1 d . . .
H36 H 0.3028 0.4950 0.9141 0.103 Uiso 1 1 calc R . .
C37 C 0.3823(4) 0.3845(3) 0.8903(2) 0.0711(16) Uani 1 1 d . . .
H37 H 0.3768 0.3470 0.9185 0.085 Uiso 1 1 calc R . .
C38 C 0.4429(3) 0.5270(3) 0.74111(17) 0.0490(11) Uani 1 1 d . . .
C39 C 0.5128(3) 0.5788(3) 0.73776(16) 0.0422(10) Uani 1 1 d . . .
H39 H 0.5751 0.5629 0.7534 0.051 Uiso 1 1 calc R . .
C40 C 0.4941(3) 0.6543(3) 0.71188(16) 0.0478(11) Uani 1 1 d . . .
H40 H 0.5444 0.6892 0.7103 0.057 Uiso 1 1 calc R . .
C41 C 0.3391(5) 0.6303(4) 0.6945(3) 0.136(4) Uani 1 1 d . . .
H41 H 0.2762 0.6483 0.6798 0.163 Uiso 1 1 calc R . .
C42 C 0.3523(5) 0.5548(4) 0.7199(3) 0.130(4) Uani 1 1 d . . .
H42 H 0.2993 0.5222 0.7227 0.156 Uiso 1 1 calc R . .
C43 C -0.0805(4) 0.6762(4) 0.43426(19) 0.0792(19) Uani 1 1 d . . .
H43 H -0.1353 0.6625 0.4181 0.095 Uiso 1 1 calc R . .
C44 C -0.0588(5) 0.6496(4) 0.4817(2) 0.090(2) Uani 1 1 d . . .
H44 H -0.0957 0.6155 0.5037 0.108 Uiso 1 1 calc R . .
C45 C 0.0257(4) 0.6808(3) 0.49160(18) 0.0647(15) Uani 1 1 d . . .
H45 H 0.0589 0.6719 0.5216 0.078 Uiso 1 1 calc R . .
C46 C 0.0541(3) 0.7286(3) 0.44921(14) 0.0393(10) Uani 1 1 d . . .
C47 C 0.1375(3) 0.7703(2) 0.44226(13) 0.0318(8) Uani 1 1 d . . .
C48 C 0.1748(3) 0.8104(2) 0.39938(14) 0.0319(9) Uani 1 1 d . . .
C49 C 0.2553(3) 0.8585(2) 0.39341(15) 0.0378(10) Uani 1 1 d . . .
H49 H 0.2957 0.8684 0.4187 0.045 Uiso 1 1 calc R . .
C50 C 0.2642(3) 0.8877(2) 0.34570(14) 0.0384(10) Uani 1 1 d . . .
H50 H 0.3112 0.9218 0.3311 0.046 Uiso 1 1 calc R . .
C51 C 0.1903(3) 0.8574(2) 0.32214(15) 0.0385(9) Uani 1 1 d . . .
H51 H 0.1801 0.8683 0.2880 0.046 Uiso 1 1 calc R . .
C52 C 0.1935(3) 0.7744(2) 0.48705(14) 0.0364(9) Uani 1 1 d . . .
C53 C 0.1447(3) 0.8115(3) 0.52712(14) 0.0412(10) Uani 1 1 d . . .
H53 H 0.0740 0.8327 0.5274 0.049 Uiso 1 1 calc R . .
C54 C 0.2010(4) 0.8173(3) 0.56700(15) 0.0455(11) Uani 1 1 d . . .
H54 H 0.1669 0.8449 0.5937 0.055 Uiso 1 1 calc R . .
C55 C 0.3442(4) 0.7498(3) 0.53205(18) 0.0609(14) Uani 1 1 d . . .
H55 H 0.4141 0.7267 0.5335 0.073 Uiso 1 1 calc R . .
C56 C 0.2951(3) 0.7428(3) 0.49005(17) 0.0555(13) Uani 1 1 d . . .
H56 H 0.3316 0.7163 0.4634 0.067 Uiso 1 1 calc R . .
C57 C -0.2402(3) 0.7518(3) 0.32840(15) 0.0407(10) Uani 1 1 d . . .
H57 H -0.2605 0.7967 0.3475 0.049 Uiso 1 1 calc R . .
C58 C -0.3096(3) 0.7125(3) 0.30606(16) 0.0462(11) Uani 1 1 d . . .
H58 H -0.3819 0.7252 0.3077 0.055 Uiso 1 1 calc R . .
C59 C -0.2512(3) 0.6534(3) 0.28204(15) 0.0425(10) Uani 1 1 d . . .
H59 H -0.2754 0.6164 0.2632 0.051 Uiso 1 1 calc R . .
C60 C -0.1468(3) 0.6559(3) 0.28986(14) 0.0376(10) Uani 1 1 d . . .
C61 C -0.0615(3) 0.6017(2) 0.27482(14) 0.0363(9) Uani 1 1 d . . .
C62 C 0.0412(3) 0.5961(2) 0.28563(15) 0.0395(10) Uani 1 1 d . . .
C63 C 0.1239(3) 0.5364(3) 0.27287(16) 0.0460(11) Uani 1 1 d . . .
H63 H 0.1217 0.4920 0.2540 0.055 Uiso 1 1 calc R . .
C64 C 0.2082(3) 0.5545(3) 0.29281(18) 0.0527(12) Uani 1 1 d . . .
H64 H 0.2755 0.5250 0.2907 0.063 Uiso 1 1 calc R . .
C65 C 0.1753(3) 0.6256(3) 0.31701(17) 0.0495(12) Uani 1 1 d . . .
H65 H 0.2187 0.6518 0.3340 0.059 Uiso 1 1 calc R . .
C66 C -0.0815(3) 0.5387(2) 0.24258(15) 0.0409(10) Uani 1 1 d . . .
C67 C -0.0840(5) 0.4608(3) 0.25986(17) 0.0665(15) Uani 1 1 d . . .
H67 H -0.0750 0.4448 0.2937 0.080 Uiso 1 1 calc R . .
C68 C -0.0996(4) 0.4037(3) 0.22924(17) 0.0620(14) Uani 1 1 d . . .
H68 H -0.1012 0.3493 0.2428 0.074 Uiso 1 1 calc R . .
C69 C -0.1084(6) 0.4981(3) 0.1650(2) 0.086(2) Uani 1 1 d . . .
H69 H -0.1155 0.5123 0.1308 0.103 Uiso 1 1 calc R . .
C70 C -0.0947(5) 0.5582(3) 0.19374(18) 0.0753(18) Uani 1 1 d . . .
H70 H -0.0944 0.6125 0.1797 0.090 Uiso 1 1 calc R . .
C71 C 0.0572(3) 0.7846(3) 0.22017(14) 0.0382(10) Uani 1 1 d . . .
H71 H 0.0833 0.7282 0.2221 0.046 Uiso 1 1 calc R . .
C72 C 0.0611(3) 0.8376(3) 0.17742(16) 0.0478(11) Uani 1 1 d . . .
H72 H 0.0881 0.8236 0.1457 0.057 Uiso 1 1 calc R . .
C73 C 0.0184(3) 0.9139(3) 0.19016(15) 0.0425(10) Uani 1 1 d . . .
H73 H 0.0116 0.9627 0.1689 0.051 Uiso 1 1 calc R . .
C74 C -0.0133(3) 0.9061(3) 0.24082(15) 0.0374(10) Uani 1 1 d . . .
C75 C -0.0635(3) 0.9669(2) 0.26827(16) 0.0398(10) Uani 1 1 d . . .
C76 C -0.1033(3) 0.9608(3) 0.31743(16) 0.0456(11) Uani 1 1 d . . .
C77 C -0.1626(4) 1.0243(3) 0.3431(2) 0.0702(16) Uani 1 1 d . . .
H77 H -0.1805 1.0794 0.3306 0.084 Uiso 1 1 calc R . .
C78 C -0.1885(5) 0.9910(3) 0.3885(2) 0.085(2) Uani 1 1 d . . .
H78 H -0.2280 1.0182 0.4141 0.102 Uiso 1 1 calc R . .
C79 C -0.1459(4) 0.9089(3) 0.39049(17) 0.0553(13) Uani 1 1 d . . .
H79 H -0.1525 0.8714 0.4186 0.066 Uiso 1 1 calc R . .
C80 C -0.0794(3) 1.0504(3) 0.24195(17) 0.0469(11) Uani 1 1 d . . .
C81 C -0.0120(3) 1.1045(3) 0.24409(15) 0.0458(11) Uani 1 1 d . . .
H81 H 0.0445 1.0905 0.2641 0.055 Uiso 1 1 calc R . .
C82 C -0.0268(3) 1.1794(3) 0.21692(17) 0.0497(11) Uani 1 1 d . . .
H82 H 0.0218 1.2150 0.2182 0.060 Uiso 1 1 calc R . .
C83 C -0.1695(5) 1.1514(4) 0.1877(3) 0.118(3) Uani 1 1 d . . .
H83 H -0.2268 1.1678 0.1683 0.141 Uiso 1 1 calc R . .
C84 C -0.1596(4) 1.0753(3) 0.2118(3) 0.096(2) Uani 1 1 d . . .
H84 H -0.2071 1.0397 0.2080 0.115 Uiso 1 1 calc R . .
N1 N 0.3819(2) 0.1941(2) 0.81767(12) 0.0411(8) Uani 1 1 d . . .
N2 N 0.6023(2) 0.1269(2) 0.81043(12) 0.0384(8) Uani 1 1 d . . .
N3 N 0.4063(4) -0.1047(2) 0.68333(14) 0.0625(12) Uani 1 1 d . . .
N4 N 0.5064(3) 0.2013(3) 0.91192(13) 0.0574(11) Uani 1 1 d . . .
N5 N 0.6605(3) 0.2869(2) 0.85249(12) 0.0420(9) Uani 1 1 d . . .
N6 N 0.7912(3) 0.2939(2) 1.07258(13) 0.0491(9) Uani 1 1 d . . .
N7 N 0.5385(2) 0.3006(2) 0.75721(12) 0.0362(8) Uani 1 1 d . . .
N8 N 0.4300(3) 0.3650(2) 0.84706(14) 0.0509(10) Uani 1 1 d . . .
N9 N 0.4093(3) 0.6800(2) 0.68924(15) 0.0585(11) Uani 1 1 d . . .
N10 N -0.0137(3) 0.7245(2) 0.41345(12) 0.0456(9) Uani 1 1 d . . .
N11 N 0.1362(2) 0.81188(19) 0.35277(11) 0.0346(7) Uani 1 1 d . . .
N12 N 0.2983(3) 0.7873(2) 0.57036(12) 0.0437(9) Uani 1 1 d . . .
N13 N -0.1438(2) 0.71874(19) 0.31960(12) 0.0361(8) Uani 1 1 d . . .
N14 N 0.0758(2) 0.6516(2) 0.31319(12) 0.0368(8) Uani 1 1 d . . .
N15 N -0.1124(3) 0.4216(2) 0.18218(13) 0.0536(10) Uani 1 1 d . . .
N16 N 0.0117(2) 0.8243(2) 0.25802(11) 0.0339(7) Uani 1 1 d . . .
N17 N -0.0952(3) 0.8894(2) 0.34865(12) 0.0405(8) Uani 1 1 d . . .
N18 N -0.1052(3) 1.2038(2) 0.18928(17) 0.0664(13) Uani 1 1 d . . .
P1 P 0.76190(10) 0.73366(9) 0.74609(6) 0.0649(4) Uani 1 1 d . . .
F1 F 0.7134(3) 0.6559(3) 0.7637(2) 0.147(2) Uani 1 1 d . A .
F2 F 0.8111(3) 0.8118(2) 0.72932(19) 0.1307(17) Uani 1 1 d . A .
F3 F 0.6518(4) 0.7891(4) 0.7425(4) 0.085(3) Uani 0.737(18) 1 d PD A 5
F4 F 0.7544(7) 0.7091(8) 0.6942(3) 0.141(4) Uani 0.737(18) 1 d PD A 5
F5 F 0.8705(4) 0.6811(4) 0.7505(3) 0.083(3) Uani 0.737(18) 1 d PD A 5
F6 F 0.7677(6) 0.7589(8) 0.8006(3) 0.132(4) Uani 0.737(18) 1 d PD A 5
F7 F 0.6585(16) 0.7674(14) 0.7723(10) 0.102(7) Uani 0.263(18) 1 d PD A 6
F8 F 0.7154(18) 0.7448(17) 0.6946(8) 0.107(11) Uani 0.263(18) 1 d PD A 6
F9 F 0.8661(15) 0.6931(19) 0.7149(16) 0.187(14) Uani 0.263(18) 1 d PD A 6
F10 F 0.821(2) 0.7111(16) 0.7935(10) 0.113(12) Uani 0.263(18) 1 d PD A 6
P2 P 0.0936(5) 1.0133(3) 0.04618(19) 0.137(2) Uani 0.50 1 d PD B 1
F11 F 0.0707(12) 1.0665(6) 0.0913(3) 0.244(9) Uani 0.50 1 d PD B 1
F12 F 0.0225(12) 0.9499(7) 0.0616(4) 0.316(13) Uani 0.50 1 d PD B 1
F13 F 0.0060(10) 1.0714(6) 0.0178(7) 0.45(2) Uani 0.50 1 d PD B 1
F14 F 0.1667(10) 1.0760(7) 0.0306(4) 0.222(6) Uani 0.50 1 d PD B 1
F15 F 0.1889(9) 0.9656(7) 0.0639(4) 0.174(5) Uani 0.50 1 d PD B 1
F16 F 0.1217(11) 0.9690(5) -0.0021(3) 0.203(6) Uani 0.50 1 d PD B 1
P3 P 0.5208(4) 0.9026(4) 0.4591(2) 0.226(5) Uani 0.50 1 d PD C 2
F17 F 0.5004(8) 0.8959(6) 0.4074(3) 0.161(4) Uani 0.50 1 d PD C 2
F18 F 0.5392(15) 0.9968(9) 0.4502(6) 0.42(2) Uani 0.50 1 d PD C 2
F19 F 0.4026(7) 0.9288(10) 0.4731(4) 0.280(10) Uani 0.50 1 d PD C 2
F20 F 0.5252(13) 0.8108(6) 0.4688(5) 0.241(7) Uani 0.50 1 d PD C 2
F21 F 0.6311(7) 0.8720(9) 0.4537(6) 0.248(8) Uani 0.50 1 d PD C 2
F22 F 0.5424(11) 0.9105(12) 0.5139(4) 0.61(3) Uani 0.50 1 d PD C 2
N19 N 0.5454(10) 0.7958(8) 0.6091(5) 0.120(4) Uiso 0.50 1 d P . .
N20 N 0.0227(19) 1.2949(15) 0.1062(9) 0.113(8) Uiso 0.25 1 d P . .
C85 C 0.5300(9) 0.7905(7) 0.4120(5) 0.074(3) Uiso 0.50 1 d P D 1
C86 C 0.2695(12) 0.9973(9) 0.0660(5) 0.099(4) Uiso 0.50 1 d P E 2

loop_
_atom_site_aniso_label
_atom_site_aniso_U_11
_atom_site_aniso_U_22
_atom_site_aniso_U_33
_atom_site_aniso_U_23
_atom_site_aniso_U_13
_atom_site_aniso_U_12
Ag1 0.0866(3) 0.0645(3) 0.0434(2) -0.00702(17) -0.02701(19) -0.0322(2)
Ag2 0.1012(3) 0.0442(2) 0.0399(2) -0.00722(15) -0.0246(2) -0.0196(2)
In1 0.04057(18) 0.04758(19) 0.03219(17) -0.01000(13) 0.00154(13) -0.02317(14)
In2 0.03406(16) 0.04145(17) 0.03096(17) -0.00154(12) -0.00794(12) -0.01811(13)
C1 0.034(2) 0.053(3) 0.068(3) -0.005(2) 0.007(2) -0.015(2)
C2 0.039(3) 0.061(3) 0.098(4) 0.002(3) -0.001(3) -0.019(3)
C3 0.045(3) 0.052(3) 0.081(4) 0.002(3) -0.019(3) -0.028(2)
C4 0.036(2) 0.047(3) 0.053(3) -0.004(2) -0.012(2) -0.016(2)
C5 0.049(3) 0.039(2) 0.035(2) 0.0012(18) -0.0155(19) -0.019(2)
C6 0.039(2) 0.037(2) 0.033(2) -0.0048(17) -0.0091(18) -0.007(2)
C7 0.051(3) 0.044(3) 0.044(3) -0.003(2) -0.006(2) -0.010(2)
C8 0.036(2) 0.051(3) 0.062(3) -0.004(2) -0.004(2) -0.005(2)
C9 0.035(2) 0.057(3) 0.045(3) 0.004(2) -0.0071(19) -0.016(2)
C10 0.055(3) 0.041(2) 0.050(3) -0.003(2) -0.021(2) -0.014(2)
C11 0.200(7) 0.062(4) 0.058(4) 0.021(3) -0.069(4) -0.071(4)
C12 0.249(9) 0.089(4) 0.048(4) 0.018(3) -0.075(5) -0.098(6)
C13 0.095(4) 0.038(3) 0.047(3) -0.001(2) -0.015(3) -0.026(3)
C14 0.101(4) 0.041(3) 0.033(3) 0.0005(19) -0.013(2) -0.022(3)
C15 0.127(5) 0.168(7) 0.041(3) -0.010(4) 0.008(3) -0.117(5)
C16 0.176(7) 0.198(8) 0.041(4) 0.004(4) 0.012(4) -0.153(7)
C17 0.133(5) 0.128(5) 0.028(3) -0.007(3) 0.001(3) -0.097(5)
C18 0.072(3) 0.069(3) 0.037(3) -0.014(2) 0.000(2) -0.038(3)
C19 0.061(3) 0.044(2) 0.035(2) -0.0127(19) -0.003(2) -0.018(2)
C20 0.051(3) 0.050(3) 0.028(2) -0.0091(18) -0.0033(19) -0.022(2)
C21 0.056(3) 0.064(3) 0.039(3) -0.014(2) -0.006(2) -0.030(2)
C22 0.057(3) 0.064(3) 0.051(3) -0.018(2) 0.004(2) -0.037(3)
C23 0.045(2) 0.054(3) 0.038(2) -0.004(2) -0.0009(19) -0.026(2)
C24 0.056(3) 0.046(3) 0.035(2) -0.010(2) -0.004(2) -0.013(2)
C25 0.059(3) 0.061(3) 0.046(3) -0.019(2) -0.004(2) -0.009(2)
C26 0.069(3) 0.061(3) 0.045(3) -0.022(2) -0.004(2) -0.015(3)
C27 0.067(4) 0.083(4) 0.062(4) -0.027(3) -0.025(3) 0.016(3)
C28 0.082(4) 0.074(4) 0.060(3) -0.042(3) -0.019(3) 0.015(3)
C29 0.025(2) 0.052(3) 0.040(2) -0.013(2) -0.0021(17) -0.0127(19)
C30 0.037(2) 0.061(3) 0.026(2) -0.0069(19) -0.0020(17) -0.011(2)
C31 0.035(2) 0.056(3) 0.044(3) 0.002(2) -0.0096(19) -0.019(2)
C32 0.028(2) 0.053(3) 0.039(2) -0.009(2) -0.0024(17) -0.019(2)
C33 0.030(2) 0.053(3) 0.053(3) -0.011(2) -0.0045(19) -0.022(2)
C34 0.046(3) 0.046(3) 0.061(3) -0.020(2) 0.008(2) -0.021(2)
C35 0.074(4) 0.061(3) 0.089(4) -0.033(3) 0.031(3) -0.031(3)
C36 0.105(5) 0.067(4) 0.089(5) -0.047(3) 0.045(4) -0.027(4)
C37 0.086(4) 0.070(4) 0.062(4) -0.032(3) 0.036(3) -0.031(3)
C38 0.039(2) 0.050(3) 0.063(3) -0.004(2) -0.011(2) -0.018(2)
C39 0.037(2) 0.042(2) 0.053(3) -0.014(2) -0.011(2) -0.011(2)
C40 0.042(3) 0.056(3) 0.052(3) -0.018(2) -0.003(2) -0.022(2)
C41 0.094(5) 0.073(4) 0.257(10) 0.052(5) -0.119(6) -0.052(4)
C42 0.081(4) 0.074(4) 0.248(10) 0.054(5) -0.105(5) -0.049(4)
C43 0.088(4) 0.119(5) 0.048(3) 0.024(3) -0.023(3) -0.081(4)
C44 0.101(5) 0.127(5) 0.061(4) 0.032(3) -0.031(3) -0.087(4)
C45 0.073(3) 0.078(4) 0.052(3) 0.013(3) -0.021(3) -0.039(3)
C46 0.044(2) 0.051(3) 0.026(2) -0.0001(18) -0.0076(18) -0.016(2)
C47 0.033(2) 0.037(2) 0.028(2) -0.0065(16) -0.0045(16) -0.0098(18)
C48 0.0252(19) 0.033(2) 0.040(2) -0.0117(17) -0.0050(16) -0.0047(17)
C49 0.033(2) 0.047(2) 0.039(2) -0.0146(19) -0.0023(18) -0.0161(19)
C50 0.038(2) 0.048(2) 0.035(2) -0.0127(18) 0.0038(18) -0.021(2)
C51 0.035(2) 0.046(2) 0.036(2) -0.0016(18) -0.0005(18) -0.0138(19)
C52 0.041(2) 0.040(2) 0.033(2) -0.0078(18) -0.0067(18) -0.014(2)
C53 0.035(2) 0.057(3) 0.033(2) -0.007(2) 0.0004(18) -0.011(2)
C54 0.059(3) 0.052(3) 0.028(2) -0.0105(19) 0.003(2) -0.018(2)
C55 0.046(3) 0.092(4) 0.046(3) -0.017(3) -0.017(2) -0.003(3)
C56 0.040(3) 0.081(4) 0.044(3) -0.028(3) -0.012(2) 0.013(2)
C57 0.032(2) 0.050(3) 0.044(3) -0.012(2) -0.0025(18) -0.011(2)
C58 0.025(2) 0.067(3) 0.052(3) -0.011(2) -0.0039(19) -0.019(2)
C59 0.035(2) 0.053(3) 0.046(3) -0.010(2) -0.0088(19) -0.022(2)
C60 0.032(2) 0.050(2) 0.036(2) -0.0089(19) -0.0058(17) -0.016(2)
C61 0.041(2) 0.036(2) 0.036(2) -0.0036(17) 0.0014(18) -0.018(2)
C62 0.041(2) 0.042(2) 0.036(2) 0.0029(18) 0.0001(19) -0.014(2)
C63 0.041(3) 0.050(3) 0.043(3) 0.001(2) 0.007(2) 0.000(2)
C64 0.037(3) 0.057(3) 0.061(3) -0.002(2) -0.003(2) 0.000(2)
C65 0.040(3) 0.058(3) 0.054(3) 0.008(2) -0.011(2) -0.021(2)
C66 0.045(2) 0.043(2) 0.038(2) -0.0083(19) -0.0041(19) -0.011(2)
C67 0.122(5) 0.051(3) 0.033(3) -0.004(2) -0.013(3) -0.030(3)
C68 0.117(5) 0.038(3) 0.037(3) -0.007(2) -0.015(3) -0.022(3)
C69 0.168(7) 0.057(3) 0.045(3) -0.003(3) -0.029(4) -0.040(4)
C70 0.149(6) 0.042(3) 0.044(3) -0.001(2) -0.028(3) -0.035(3)
C71 0.032(2) 0.053(3) 0.034(2) -0.0055(19) -0.0049(17) -0.017(2)
C72 0.036(2) 0.074(3) 0.039(3) -0.002(2) -0.0001(19) -0.028(2)
C73 0.033(2) 0.058(3) 0.039(3) 0.006(2) -0.0114(18) -0.017(2)
C74 0.032(2) 0.048(3) 0.036(2) 0.0026(19) -0.0104(17) -0.019(2)
C75 0.035(2) 0.041(2) 0.049(3) -0.001(2) -0.0169(19) -0.017(2)
C76 0.056(3) 0.045(3) 0.041(3) -0.006(2) -0.011(2) -0.020(2)
C77 0.099(4) 0.041(3) 0.071(4) -0.015(3) 0.006(3) -0.009(3)
C78 0.137(6) 0.055(3) 0.061(4) -0.019(3) 0.029(4) -0.019(4)
C79 0.083(4) 0.050(3) 0.037(3) -0.012(2) 0.005(2) -0.022(3)
C80 0.044(3) 0.043(3) 0.058(3) 0.004(2) -0.018(2) -0.018(2)
C81 0.050(3) 0.050(3) 0.042(3) 0.001(2) -0.013(2) -0.023(2)
C82 0.049(3) 0.042(3) 0.064(3) -0.005(2) -0.017(2) -0.016(2)
C83 0.083(4) 0.086(4) 0.192(8) 0.072(5) -0.091(5) -0.048(4)
C84 0.079(4) 0.065(4) 0.152(6) 0.052(4) -0.071(4) -0.047(3)
N1 0.0346(19) 0.048(2) 0.044(2) -0.0088(16) 0.0021(16) -0.0168(17)
N2 0.0364(19) 0.046(2) 0.037(2) -0.0060(15) -0.0074(15) -0.0136(16)
N3 0.105(3) 0.045(2) 0.048(3) 0.0021(18) -0.032(2) -0.033(2)
N4 0.069(3) 0.083(3) 0.033(2) -0.0073(19) 0.0043(18) -0.053(2)
N5 0.045(2) 0.055(2) 0.0330(19) -0.0111(16) -0.0008(15) -0.0262(18)
N6 0.063(3) 0.050(2) 0.038(2) -0.0114(17) -0.0091(19) -0.012(2)
N7 0.0327(18) 0.040(2) 0.039(2) -0.0133(15) -0.0014(15) -0.0093(16)
N8 0.056(2) 0.051(2) 0.052(2) -0.0233(19) 0.0167(19) -0.0221(19)
N9 0.060(3) 0.053(2) 0.069(3) -0.001(2) -0.026(2) -0.017(2)
N10 0.047(2) 0.061(2) 0.036(2) 0.0025(17) -0.0115(16) -0.0300(19)
N11 0.0302(17) 0.0420(19) 0.0343(19) -0.0004(15) -0.0064(14) -0.0134(15)
N12 0.044(2) 0.059(2) 0.033(2) -0.0058(17) -0.0085(16) -0.0181(19)
N13 0.0302(18) 0.0404(19) 0.041(2) -0.0105(15) -0.0030(15) -0.0118(16)
N14 0.0295(18) 0.0428(19) 0.041(2) -0.0021(15) -0.0033(15) -0.0144(15)
N15 0.085(3) 0.042(2) 0.037(2) -0.0056(17) -0.018(2) -0.014(2)
N16 0.0314(17) 0.044(2) 0.0308(18) -0.0027(15) -0.0077(14) -0.0160(15)
N17 0.049(2) 0.044(2) 0.033(2) -0.0064(16) -0.0033(16) -0.0186(17)
N18 0.060(3) 0.053(2) 0.093(3) 0.017(2) -0.037(2) -0.027(2)
P1 0.0464(8) 0.0725(9) 0.0833(11) -0.0085(8) -0.0147(7) -0.0253(7)
F1 0.101(3) 0.122(3) 0.229(5) 0.066(3) -0.073(3) -0.073(3)
F2 0.104(3) 0.102(3) 0.197(5) 0.045(3) -0.061(3) -0.060(3)
F3 0.056(3) 0.091(4) 0.111(7) -0.016(4) -0.010(4) -0.015(3)
F4 0.085(5) 0.252(11) 0.093(5) -0.086(6) -0.027(4) 0.008(6)
F5 0.050(3) 0.087(4) 0.115(6) -0.026(4) -0.022(3) -0.004(2)
F6 0.081(5) 0.223(10) 0.105(5) -0.082(6) -0.005(4) -0.026(6)
F7 0.103(13) 0.124(15) 0.068(14) 0.010(11) 0.010(11) -0.004(11)
F8 0.081(15) 0.16(2) 0.099(15) 0.057(15) -0.045(12) -0.086(16)
F9 0.054(11) 0.26(3) 0.24(4) 0.02(3) -0.025(17) -0.023(14)
F10 0.13(2) 0.12(2) 0.107(19) 0.031(15) -0.050(18) -0.075(17)
P2 0.219(6) 0.075(3) 0.104(4) 0.016(3) 0.058(4) -0.030(4)
F11 0.41(2) 0.172(10) 0.068(6) 0.070(7) 0.106(9) 0.090(11)
F12 0.64(4) 0.163(13) 0.101(9) -0.063(9) 0.006(15) 0.079(18)
F13 0.232(17) 0.053(7) 1.01(7) -0.030(17) 0.25(3) 0.005(9)
F14 0.302(17) 0.184(12) 0.189(12) -0.008(9) 0.087(11) -0.118(12)
F15 0.213(13) 0.154(10) 0.155(10) 0.023(8) -0.089(9) -0.014(10)
F16 0.342(17) 0.069(6) 0.158(9) -0.004(6) 0.115(10) 0.020(8)
P3 0.160(5) 0.369(10) 0.174(5) 0.209(6) -0.117(4) -0.209(6)
F17 0.165(9) 0.191(10) 0.150(9) 0.013(8) -0.012(7) -0.112(8)
F18 0.33(3) 0.69(5) 0.235(19) 0.25(3) -0.035(17) -0.29(3)
F19 0.195(12) 0.55(3) 0.154(11) 0.011(14) -0.052(9) -0.243(17)
F20 0.283(19) 0.178(12) 0.259(17) 0.072(12) -0.083(14) -0.051(12)
F21 0.097(8) 0.232(14) 0.43(2) -0.090(15) -0.133(11) 0.012(9)
F22 0.45(3) 1.03(6) 0.44(3) 0.65(4) -0.42(3) -0.66(4)

loop_
_atom_type_symbol
_atom_type_description
_atom_type_scat_dispersion_real
_atom_type_scat_dispersion_imag
_atom_type_scat_source
C C 0.0033 0.0016 'International Tables Vol C Tables 4.2.6.8 and 6.1.1.4'
H H 0.0000 0.0000 'International Tables Vol C Tables 4.2.6.8 and 6.1.1.4'
N N 0.0061 0.0033 'International Tables Vol C Tables 4.2.6.8 and 6.1.1.4'
F F 0.0171 0.0103 'International Tables Vol C Tables 4.2.6.8 and 6.1.1.4'
P P 0.1023 0.0942 'International Tables Vol C Tables 4.2.6.8 and 6.1.1.4'
Ag Ag -0.8971 1.1015 'International Tables Vol C Tables 4.2.6.8 and 6.1.1.4'
In In -0.7276 1.3100 'International Tables Vol C Tables 4.2.6.8 and 6.1.1.4'

loop_
_geom_angle_atom_site_label_1
_geom_angle_atom_site_label_2
_geom_angle_atom_site_label_3
_geom_angle
_geom_angle_site_symmetry_1
_geom_angle_site_symmetry_3
N19 Ag1 N12 108.2(4) . .
N19 Ag1 N3 87.6(4) . 1_565
N12 Ag1 N3 137.51(14) . 1_565
N19 Ag1 N9 97.2(4) . .
N12 Ag1 N9 114.36(13) . .
N3 Ag1 N9 101.86(14) 1_565 .
N20 Ag2 N6 97.6(7) . 1_464
N20 Ag2 N15 99.5(7) . 1_565
N6 Ag2 N15 143.93(14) 1_464 1_565
N20 Ag2 N18 89.3(7) . .
N6 Ag2 N18 107.08(14) 1_464 .
N15 Ag2 N18 104.67(14) 1_565 .
N7 In1 N4 172.84(12) . .
N7 In1 N2 90.56(12) . .
N4 In1 N2 94.50(14) . .
N7 In1 N1 92.95(12) . .
N4 In1 N1 92.60(13) . .
N2 In1 N1 84.22(12) . .
N7 In1 N5 90.54(12) . .
N4 In1 N5 84.09(12) . .
N2 In1 N5 93.80(12) . .
N1 In1 N5 176.01(13) . .
N7 In1 N8 83.71(13) . .
N4 In1 N8 91.52(15) . .
N2 In1 N8 173.32(13) . .
N1 In1 N8 92.63(13) . .
N5 In1 N8 89.70(13) . .
N10 In2 N14 92.50(13) . .
N10 In2 N17 93.24(13) . .
N14 In2 N17 173.45(12) . .
N10 In2 N13 93.73(12) . .
N14 In2 N13 83.82(12) . .
N17 In2 N13 92.66(12) . .
N10 In2 N11 84.00(11) . .
N14 In2 N11 93.40(12) . .
N17 In2 N11 90.34(12) . .
N13 In2 N11 176.34(12) . .
N10 In2 N16 173.80(11) . .
N14 In2 N16 90.50(12) . .
N17 In2 N16 84.09(12) . .
N13 In2 N16 91.99(11) . .
N11 In2 N16 90.41(11) . .
N1 C1 C2 110.7(4) . .
N1 C1 H1 124.6 . .
C2 C1 H1 124.6 . .
C3 C2 C1 106.5(4) . .
C3 C2 H2 126.8 . .
C1 C2 H2 126.8 . .
C2 C3 C4 108.5(4) . .
C2 C3 H3 125.8 . .
C4 C3 H3 125.8 . .
C5 C4 N1 125.6(3) . .
C5 C4 C3 127.1(4) . .
N1 C4 C3 107.3(4) . .
C4 C5 C6 129.0(4) . .
C4 C5 C10 116.2(4) . .
C6 C5 C10 114.8(4) . .
N2 C6 C5 123.6(4) . .
N2 C6 C7 108.2(3) . .
C5 C6 C7 128.2(4) . .
C8 C7 C6 108.0(4) . .
C8 C7 H7 126.0 . .
C6 C7 H7 126.0 . .
C7 C8 C9 106.3(4) . .
C7 C8 H8 126.8 . .
C9 C8 H8 126.8 . .
N2 C9 C8 111.2(4) . .
N2 C9 H9 124.4 . .
C8 C9 H9 124.4 . .
C11 C10 C14 117.5(4) . .
C11 C10 C5 120.2(4) . .
C14 C10 C5 122.3(4) . .
C10 C11 C12 119.3(5) . .
C10 C11 H11 120.4 . .
C12 C11 H11 120.4 . .
N3 C12 C11 124.0(5) . .
N3 C12 H12 118.0 . .
C11 C12 H12 118.0 . .
N3 C13 C14 123.8(4) . .
N3 C13 H13 118.1 . .
C14 C13 H13 118.1 . .
C13 C14 C10 119.1(4) . .
C13 C14 H14 120.4 . .
C10 C14 H14 120.4 . .
N4 C15 C16 111.0(5) . .
N4 C15 H15 124.5 . .
C16 C15 H15 124.5 . .
C17 C16 C15 106.6(5) . .
C17 C16 H16 126.7 . .
C15 C16 H16 126.7 . .
C16 C17 C18 107.1(5) . .
C16 C17 H17 126.4 . .
C18 C17 H17 126.4 . .
N4 C18 C17 109.1(4) . .
N4 C18 C19 124.3(4) . .
C17 C18 C19 126.5(4) . .
C20 C19 C18 128.6(4) . .
C20 C19 C24 115.7(4) . .
C18 C19 C24 115.7(4) . .
N5 C20 C19 124.9(4) . .
N5 C20 C21 109.0(4) . .
C19 C20 C21 126.0(4) . .
C22 C21 C20 106.5(4) . .
C22 C21 H21 126.8 . .
C20 C21 H21 126.8 . .
C21 C22 C23 107.6(4) . .
C21 C22 H22 126.2 . .
C23 C22 H22 126.2 . .
N5 C23 C22 110.4(4) . .
N5 C23 H23 124.8 . .
C22 C23 H23 124.8 . .
C28 C24 C25 117.2(4) . .
C28 C24 C19 122.4(4) . .
C25 C24 C19 120.5(4) . .
C24 C25 C26 119.8(5) . .
C24 C25 H25 120.1 . .
C26 C25 H25 120.1 . .
N6 C26 C25 122.4(4) . .
N6 C26 H26 118.8 . .
C25 C26 H26 118.8 . .
N6 C27 C28 121.7(5) . .
N6 C27 H27 119.1 . .
C28 C27 H27 119.1 . .
C24 C28 C27 120.6(5) . .
C24 C28 H28 119.7 . .
C27 C28 H28 119.7 . .
N7 C29 C30 112.4(4) . .
N7 C29 H29 123.8 . .
C30 C29 H29 123.8 . .
C31 C30 C29 105.9(4) . .
C31 C30 H30 127.0 . .
C29 C30 H30 127.0 . .
C30 C31 C32 107.5(4) . .
C30 C31 H31 126.2 . .
C32 C31 H31 126.2 . .
N7 C32 C33 124.4(4) . .
N7 C32 C31 108.6(4) . .
C33 C32 C31 127.0(4) . .
C34 C33 C32 128.4(4) . .
C34 C33 C38 116.3(4) . .
C32 C33 C38 115.3(4) . .
N8 C34 C33 125.1(4) . .
N8 C34 C35 108.2(4) . .
C33 C34 C35 126.7(5) . .
C36 C35 C34 107.9(5) . .
C36 C35 H35 126.1 . .
C34 C35 H35 126.1 . .
C35 C36 C37 106.6(5) . .
C35 C36 H36 126.7 . .
C37 C36 H36 126.7 . .
N8 C37 C36 111.4(5) . .
N8 C37 H37 124.3 . .
C36 C37 H37 124.3 . .
C39 C38 C42 117.0(5) . .
C39 C38 C33 122.7(4) . .
C42 C38 C33 120.2(4) . .
C38 C39 C40 120.6(4) . .
C38 C39 H39 119.7 . .
C40 C39 H39 119.7 . .
N9 C40 C39 122.8(4) . .
N9 C40 H40 118.6 . .
C39 C40 H40 118.6 . .
N9 C41 C42 124.0(5) . .
N9 C41 H41 118.0 . .
C42 C41 H41 118.0 . .
C41 C42 C38 119.2(5) . .
C41 C42 H42 120.4 . .
C38 C42 H42 120.4 . .
N10 C43 C44 111.0(4) . .
N10 C43 H43 124.5 . .
C44 C43 H43 124.5 . .
C45 C44 C43 107.7(4) . .
C45 C44 H44 126.2 . .
C43 C44 H44 126.2 . .
C44 C45 C46 107.1(4) . .
C44 C45 H45 126.4 . .
C46 C45 H45 126.4 . .
C47 C46 N10 124.9(4) . .
C47 C46 C45 127.0(4) . .
N10 C46 C45 108.1(3) . .
C48 C47 C46 128.6(3) . .
C48 C47 C52 115.3(3) . .
C46 C47 C52 116.0(3) . .
C47 C48 N11 124.8(3) . .
C47 C48 C49 128.2(3) . .
N11 C48 C49 106.9(3) . .
C50 C49 C48 108.3(3) . .
C50 C49 H49 125.9 . .
C48 C49 H49 125.9 . .
C49 C50 C51 106.1(3) . .
C49 C50 H50 126.9 . .
C51 C50 H50 126.9 . .
N11 C51 C50 112.3(4) . .
N11 C51 H51 123.8 . .
C50 C51 H51 123.8 . .
C56 C52 C53 117.1(4) . .
C56 C52 C47 122.1(4) . .
C53 C52 C47 120.8(4) . .
C52 C53 C54 118.8(4) . .
C52 C53 H53 120.6 . .
C54 C53 H53 120.6 . .
N12 C54 C53 124.6(4) . .
N12 C54 H54 117.7 . .
C53 C54 H54 117.7 . .
N12 C55 C56 123.3(4) . .
N12 C55 H55 118.3 . .
C56 C55 H55 118.3 . .
C52 C56 C55 119.9(4) . .
C52 C56 H56 120.1 . .
C55 C56 H56 120.1 . .
N13 C57 C58 112.4(4) . .
N13 C57 H57 123.8 . .
C58 C57 H57 123.8 . .
C59 C58 C57 105.6(4) . .
C59 C58 H58 127.2 . .
C57 C58 H58 127.2 . .
C58 C59 C60 108.1(4) . .
C58 C59 H59 126.0 . .
C60 C59 H59 126.0 . .
N13 C60 C61 124.5(3) . .
N13 C60 C59 108.1(4) . .
C61 C60 C59 127.2(4) . .
C60 C61 C62 129.7(4) . .
C60 C61 C66 115.9(3) . .
C62 C61 C66 114.4(4) . .
N14 C62 C61 122.9(4) . .
N14 C62 C63 109.1(4) . .
C61 C62 C63 128.0(4) . .
C64 C63 C62 107.1(4) . .
C64 C63 H63 126.5 . .
C62 C63 H63 126.5 . .
C63 C64 C65 106.3(4) . .
C63 C64 H64 126.8 . .
C65 C64 H64 126.8 . .
N14 C65 C64 111.8(4) . .
N14 C65 H65 124.1 . .
C64 C65 H65 124.1 . .
C67 C66 C70 117.0(4) . .
C67 C66 C61 122.2(4) . .
C70 C66 C61 120.8(4) . .
C66 C67 C68 121.1(4) . .
C66 C67 H67 119.5 . .
C68 C67 H67 119.5 . .
N15 C68 C67 122.6(4) . .
N15 C68 H68 118.7 . .
C67 C68 H68 118.7 . .
N15 C69 C70 123.9(5) . .
N15 C69 H69 118.1 . .
C70 C69 H69 118.1 . .
C66 C70 C69 119.1(4) . .
C66 C70 H70 120.5 . .
C69 C70 H70 120.5 . .
N16 C71 C72 110.7(4) . .
N16 C71 H71 124.6 . .
C72 C71 H71 124.6 . .
C73 C72 C71 106.8(4) . .
C73 C72 H72 126.6 . .
C71 C72 H72 126.6 . .
C72 C73 C74 107.3(4) . .
C72 C73 H73 126.3 . .
C74 C73 H73 126.3 . .
C75 C74 N16 125.5(4) . .
C75 C74 C73 126.8(4) . .
N16 C74 C73 107.6(4) . .
C74 C75 C76 128.7(4) . .
C74 C75 C80 115.7(4) . .
C76 C75 C80 115.6(4) . .
N17 C76 C75 124.9(4) . .
N17 C76 C77 108.4(4) . .
C75 C76 C77 126.7(4) . .
C78 C77 C76 106.9(5) . .
C78 C77 H77 126.6 . .
C76 C77 H77 126.6 . .
C77 C78 C79 106.7(5) . .
C77 C78 H78 126.7 . .
C79 C78 H78 126.7 . .
N17 C79 C78 112.2(4) . .
N17 C79 H79 123.9 . .
C78 C79 H79 123.9 . .
C81 C80 C84 116.7(4) . .
C81 C80 C75 121.8(4) . .
C84 C80 C75 121.4(4) . .
C80 C81 C82 119.7(4) . .
C80 C81 H81 120.1 . .
C82 C81 H81 120.1 . .
N18 C82 C81 123.4(4) . .
N18 C82 H82 118.3 . .
C81 C82 H82 118.3 . .
N18 C83 C84 124.7(5) . .
N18 C83 H83 117.6 . .
C84 C83 H83 117.6 . .
C83 C84 C80 119.2(4) . .
C83 C84 H84 120.4 . .
C80 C84 H84 120.4 . .
C1 N1 C4 107.0(3) . .
C1 N1 In1 125.6(3) . .
C4 N1 In1 126.3(3) . .
C9 N2 C6 106.3(3) . .
C9 N2 In1 125.1(3) . .
C6 N2 In1 128.1(3) . .
C12 N3 C13 116.3(4) . .
C12 N3 Ag1 122.8(3) . 1_545
C13 N3 Ag1 120.9(3) . 1_545
C15 N4 C18 106.1(4) . .
C15 N4 In1 124.7(3) . .
C18 N4 In1 129.1(3) . .
C23 N5 C20 106.5(3) . .
C23 N5 In1 124.2(3) . .
C20 N5 In1 128.3(3) . .
C27 N6 C26 118.2(4) . .
C27 N6 Ag2 120.6(3) . 1_646
C26 N6 Ag2 121.1(3) . 1_646
C29 N7 C32 105.7(3) . .
C29 N7 In1 125.3(3) . .
C32 N7 In1 129.0(3) . .
C37 N8 C34 106.0(4) . .
C37 N8 In1 125.2(4) . .
C34 N8 In1 128.4(3) . .
C40 N9 C41 116.2(4) . .
C40 N9 Ag1 123.5(3) . .
C41 N9 Ag1 119.9(4) . .
C43 N10 C46 106.2(3) . .
C43 N10 In2 124.1(3) . .
C46 N10 In2 129.1(3) . .
C51 N11 C48 106.4(3) . .
C51 N11 In2 124.8(3) . .
C48 N11 In2 127.7(2) . .
C54 N12 C55 116.2(4) . .
C54 N12 Ag1 123.9(3) . .
C55 N12 Ag1 119.9(3) . .
C57 N13 C60 105.8(3) . .
C57 N13 In2 126.6(3) . .
C60 N13 In2 126.4(3) . .
C65 N14 C62 105.7(4) . .
C65 N14 In2 125.2(3) . .
C62 N14 In2 128.3(3) . .
C68 N15 C69 116.3(4) . .
C68 N15 Ag2 119.0(3) . 1_545
C69 N15 Ag2 124.7(3) . 1_545
C71 N16 C74 107.4(3) . .
C71 N16 In2 124.9(3) . .
C74 N16 In2 127.5(3) . .
C79 N17 C76 105.9(4) . .
C79 N17 In2 125.9(3) . .
C76 N17 In2 128.0(3) . .
C83 N18 C82 116.2(4) . .
C83 N18 Ag2 116.7(3) . .
C82 N18 Ag2 126.7(3) . .
F4 P1 F7 114.8(9) . .
F4 P1 F10 143.4(13) . .
F7 P1 F10 96.1(11) . .
F4 P1 F1 85.0(5) . .
F7 P1 F1 76.4(9) . .
F10 P1 F1 83.7(6) . .
F4 P1 F2 95.9(5) . .
F7 P1 F2 103.3(9) . .
F10 P1 F2 95.4(6) . .
F1 P1 F2 179.0(2) . .
F7 P1 F8 92.4(9) . .
F10 P1 F8 170.5(13) . .
F1 P1 F8 94.2(7) . .
F2 P1 F8 86.8(7) . .
F4 P1 F5 91.9(4) . .
F7 P1 F5 147.7(10) . .
F10 P1 F5 53.2(13) . .
F1 P1 F5 88.7(3) . .
F2 P1 F5 91.0(3) . .
F8 P1 F5 117.6(12) . .
F4 P1 F6 179.0(4) . .
F7 P1 F6 64.3(9) . .
F1 P1 F6 94.2(5) . .
F2 P1 F6 84.8(5) . .
F8 P1 F6 152.5(11) . .
F5 P1 F6 88.8(4) . .
F4 P1 F3 89.4(4) . .
F10 P1 F3 125.6(13) . .
F1 P1 F3 92.2(3) . .
F2 P1 F3 88.0(3) . .
F8 P1 F3 63.6(10) . .
F5 P1 F3 178.5(3) . .
F6 P1 F3 89.9(4) . .
F4 P1 F9 60.3(12) . .
F7 P1 F9 174.6(12) . .
F10 P1 F9 87.8(10) . .
F1 P1 F9 100.4(11) . .
F2 P1 F9 80.0(11) . .
F8 P1 F9 83.5(11) . .
F6 P1 F9 120.5(12) . .
F3 P1 F9 145.6(12) . .
F15 P2 F12 98.1(7) . .
F15 P2 F14 81.1(7) . .
F12 P2 F14 179.0(9) . .
F15 P2 F16 85.5(7) . .
F12 P2 F16 86.5(6) . .
F14 P2 F16 92.9(6) . .
F15 P2 F11 95.5(7) . .
F12 P2 F11 99.8(7) . .
F14 P2 F11 80.7(7) . .
F16 P2 F11 173.3(6) . .
F15 P2 F13 168.0(8) . .
F12 P2 F13 91.5(8) . .
F14 P2 F13 89.3(7) . .
F16 P2 F13 87.8(8) . .
F11 P2 F13 90.0(8) . .
F21 P3 F17 95.8(8) . .
F21 P3 F20 76.8(8) . .
F17 P3 F20 88.8(8) . .
F21 P3 F22 84.3(7) . .
F17 P3 F22 179.5(8) . .
F20 P3 F22 91.7(8) . .
F21 P3 F19 171.3(9) . .
F17 P3 F19 91.3(6) . .
F20 P3 F19 98.5(8) . .
F22 P3 F19 88.6(8) . .
F21 P3 F18 92.7(8) . .
F17 P3 F18 95.1(7) . .
F20 P3 F18 169.1(9) . .
F22 P3 F18 84.4(7) . .
F19 P3 F18 91.6(9) . .

loop_
_geom_bond_atom_site_label_1
_geom_bond_atom_site_label_2
_geom_bond_distance
_geom_bond_site_symmetry_2
Ag1 N19 2.167(13) .
Ag1 N12 2.223(3) .
Ag1 N3 2.266(4) 1_565
Ag1 N9 2.343(4) .
Ag2 N20 2.14(3) .
Ag2 N6 2.226(3) 1_464
Ag2 N15 2.228(3) 1_565
Ag2 N18 2.332(4) .
In1 N7 2.206(3) .
In1 N4 2.206(4) .
In1 N2 2.209(3) .
In1 N1 2.212(3) .
In1 N5 2.226(3) .
In1 N8 2.230(4) .
In2 N10 2.200(3) .
In2 N14 2.204(3) .
In2 N17 2.216(4) .
In2 N13 2.220(3) .
In2 N11 2.224(3) .
In2 N16 2.225(3) .
C1 N1 1.357(5) .
C1 C2 1.408(6) .
C1 H1 0.9500 .
C2 C3 1.362(7) .
C2 H2 0.9500 .
C3 C4 1.428(6) .
C3 H3 0.9500 .
C4 C5 1.387(6) .
C4 N1 1.397(5) .
C5 C6 1.405(5) .
C5 C10 1.505(5) .
C6 N2 1.399(5) .
C6 C7 1.407(6) .
C7 C8 1.354(6) .
C7 H7 0.9500 .
C8 C9 1.410(6) .
C8 H8 0.9500 .
C9 N2 1.333(5) .
C9 H9 0.9500 .
C10 C11 1.346(6) .
C10 C14 1.382(6) .
C11 C12 1.380(7) .
C11 H11 0.9500 .
C12 N3 1.310(6) .
C12 H12 0.9500 .
C13 N3 1.320(5) .
C13 C14 1.362(6) .
C13 H13 0.9500 .
C14 H14 0.9500 .
C15 N4 1.325(6) .
C15 C16 1.423(8) .
C15 H15 0.9500 .
C16 C17 1.355(7) .
C16 H16 0.9500 .
C17 C18 1.408(6) .
C17 H17 0.9500 .
C18 N4 1.399(5) .
C18 C19 1.410(6) .
C19 C20 1.402(6) .
C19 C24 1.502(5) .
C20 N5 1.392(5) .
C20 C21 1.421(5) .
C21 C22 1.357(6) .
C21 H21 0.9500 .
C22 C23 1.415(5) .
C22 H22 0.9500 .
C23 N5 1.337(5) .
C23 H23 0.9500 .
C24 C28 1.354(7) .
C24 C25 1.370(6) .
C25 C26 1.390(6) .
C25 H25 0.9500 .
C26 N6 1.326(6) .
C26 H26 0.9500 .
C27 N6 1.315(6) .
C27 C28 1.403(7) .
C27 H27 0.9500 .
C28 H28 0.9500 .
C29 N7 1.335(5) .
C29 C30 1.409(6) .
C29 H29 0.9500 .
C30 C31 1.364(6) .
C30 H30 0.9500 .
C31 C32 1.424(6) .
C31 H31 0.9500 .
C32 N7 1.399(5) .
C32 C33 1.409(6) .
C33 C34 1.395(6) .
C33 C38 1.498(6) .
C34 N8 1.382(6) .
C34 C35 1.426(6) .
C35 C36 1.335(8) .
C35 H35 0.9500 .
C36 C37 1.404(8) .
C36 H36 0.9500 .
C37 N8 1.341(6) .
C37 H37 0.9500 .
C38 C39 1.358(5) .
C38 C42 1.373(7) .
C39 C40 1.380(6) .
C39 H39 0.9500 .
C40 N9 1.320(5) .
C40 H40 0.9500 .
C41 N9 1.333(6) .
C41 C42 1.370(8) .
C41 H41 0.9500 .
C42 H42 0.9500 .
C43 N10 1.347(5) .
C43 C44 1.367(7) .
C43 H43 0.9500 .
C44 C45 1.366(6) .
C44 H44 0.9500 .
C45 C46 1.402(6) .
C45 H45 0.9500 .
C46 C47 1.390(5) .
C46 N10 1.395(5) .
C47 C48 1.388(5) .
C47 C52 1.496(5) .
C48 N11 1.408(5) .
C48 C49 1.426(5) .
C49 C50 1.350(5) .
C49 H49 0.9500 .
C50 C51 1.399(5) .
C50 H50 0.9500 .
C51 N11 1.321(5) .
C51 H51 0.9500 .
C52 C56 1.375(6) .
C52 C53 1.380(5) .
C53 C54 1.390(5) .
C53 H53 0.9500 .
C54 N12 1.318(6) .
C54 H54 0.9500 .
C55 N12 1.331(6) .
C55 C56 1.390(6) .
C55 H55 0.9500 .
C56 H56 0.9500 .
C57 N13 1.325(5) .
C57 C58 1.419(5) .
C57 H57 0.9500 .
C58 C59 1.348(6) .
C58 H58 0.9500 .
C59 C60 1.428(5) .
C59 H59 0.9500 .
C60 N13 1.398(5) .
C60 C61 1.398(6) .
C61 C62 1.405(5) .
C61 C66 1.506(5) .
C62 N14 1.403(5) .
C62 C63 1.411(6) .
C63 C64 1.371(6) .
C63 H63 0.9500 .
C64 C65 1.411(7) .
C64 H64 0.9500 .
C65 N14 1.334(5) .
C65 H65 0.9500 .
C66 C67 1.343(6) .
C66 C70 1.362(6) .
C67 C68 1.380(6) .
C67 H67 0.9500 .
C68 N15 1.311(5) .
C68 H68 0.9500 .
C69 N15 1.325(6) .
C69 C70 1.380(6) .
C69 H69 0.9500 .
C70 H70 0.9500 .
C71 N16 1.338(5) .
C71 C72 1.397(6) .
C71 H71 0.9500 .
C72 C73 1.378(6) .
C72 H72 0.9500 .
C73 C74 1.416(5) .
C73 H73 0.9500 .
C74 C75 1.378(6) .
C74 N16 1.398(5) .
C75 C76 1.406(6) .
C75 C80 1.498(6) .
C76 N17 1.390(5) .
C76 C77 1.428(7) .
C77 C78 1.352(7) .
C77 H77 0.9500 .
C78 C79 1.396(7) .
C78 H78 0.9500 .
C79 N17 1.324(5) .
C79 H79 0.9500 .
C80 C81 1.377(5) .
C80 C84 1.385(6) .
C81 C82 1.384(6) .
C81 H81 0.9500 .
C82 N18 1.324(5) .
C82 H82 0.9500 .
C83 N18 1.323(6) .
C83 C84 1.365(7) .
C83 H83 0.9500 .
C84 H84 0.9500 .
N3 Ag1 2.266(4) 1_545
N6 Ag2 2.226(3) 1_646
N15 Ag2 2.228(3) 1_545
P1 F4 1.533(8) .
P1 F7 1.549(19) .
P1 F10 1.552(17) .
P1 F1 1.557(4) .
P1 F2 1.563(4) .
P1 F8 1.565(19) .
P1 F5 1.573(6) .
P1 F6 1.601(7) .
P1 F3 1.608(6) .
P1 F9 1.65(3) .
P2 F15 1.475(9) .
P2 F12 1.535(12) .
P2 F14 1.544(9) .
P2 F16 1.571(9) .
P2 F11 1.576(9) .
P2 F13 1.593(12) .
P3 F21 1.475(9) .
P3 F17 1.480(9) .
P3 F20 1.523(10) .
P3 F22 1.571(11) .
P3 F19 1.590(11) .
P3 F18 1.622(13) .

loop_
_geom_torsion_atom_site_label_1
_geom_torsion_atom_site_label_2
_geom_torsion_atom_site_label_3
_geom_torsion_atom_site_label_4
_geom_torsion
_geom_torsion_site_symmetry_1
_geom_torsion_site_symmetry_4
N1 C1 C2 C3 -1.9(6) . .
C1 C2 C3 C4 2.0(6) . .
C2 C3 C4 C5 176.0(5) . .
C2 C3 C4 N1 -1.4(5) . .
N1 C4 C5 C6 1.2(7) . .
C3 C4 C5 C6 -175.8(4) . .
N1 C4 C5 C10 -178.2(4) . .
C3 C4 C5 C10 4.8(7) . .
C4 C5 C6 N2 -4.1(7) . .
C10 C5 C6 N2 175.3(4) . .
C4 C5 C6 C7 174.2(4) . .
C10 C5 C6 C7 -6.4(6) . .
N2 C6 C7 C8 -0.2(5) . .
C5 C6 C7 C8 -178.7(4) . .
C6 C7 C8 C9 0.3(5) . .
C7 C8 C9 N2 -0.4(5) . .
C4 C5 C10 C11 80.9(6) . .
C6 C5 C10 C11 -98.5(6) . .
C4 C5 C10 C14 -98.9(5) . .
C6 C5 C10 C14 81.6(6) . .
C14 C10 C11 C12 -0.9(10) . .
C5 C10 C11 C12 179.3(7) . .
C10 C11 C12 N3 -0.1(13) . .
N3 C13 C14 C10 1.3(9) . .
C11 C10 C14 C13 0.3(8) . .
C5 C10 C14 C13 -179.8(5) . .
N4 C15 C16 C17 1.3(10) . .
C15 C16 C17 C18 -2.0(9) . .
C16 C17 C18 N4 2.0(8) . .
C16 C17 C18 C19 -175.2(6) . .
N4 C18 C19 C20 -3.0(8) . .
C17 C18 C19 C20 173.8(6) . .
N4 C18 C19 C24 176.1(4) . .
C17 C18 C19 C24 -7.1(8) . .
C18 C19 C20 N5 -0.1(8) . .
C24 C19 C20 N5 -179.2(4) . .
C18 C19 C20 C21 175.7(5) . .
C24 C19 C20 C21 -3.4(7) . .
N5 C20 C21 C22 -1.0(5) . .
C19 C20 C21 C22 -177.4(5) . .
C20 C21 C22 C23 1.3(5) . .
C21 C22 C23 N5 -1.3(6) . .
C20 C19 C24 C28 -68.3(6) . .
C18 C19 C24 C28 112.5(6) . .
C20 C19 C24 C25 110.0(5) . .
C18 C19 C24 C25 -69.2(6) . .
C28 C24 C25 C26 1.5(7) . .
C19 C24 C25 C26 -176.8(4) . .
C24 C25 C26 N6 -0.4(8) . .
C25 C24 C28 C27 -0.8(8) . .
C19 C24 C28 C27 177.5(5) . .
N6 C27 C28 C24 -1.2(9) . .
N7 C29 C30 C31 0.5(4) . .
C29 C30 C31 C32 -0.9(4) . .
C30 C31 C32 N7 1.0(4) . .
C30 C31 C32 C33 -178.7(4) . .
N7 C32 C33 C34 -4.5(6) . .
C31 C32 C33 C34 175.1(4) . .
N7 C32 C33 C38 177.6(3) . .
C31 C32 C33 C38 -2.9(5) . .
C32 C33 C34 N8 1.9(7) . .
C38 C33 C34 N8 179.8(4) . .
C32 C33 C34 C35 -177.9(4) . .
C38 C33 C34 C35 0.1(6) . .
N8 C34 C35 C36 -1.9(6) . .
C33 C34 C35 C36 177.9(5) . .
C34 C35 C36 C37 2.4(7) . .
C35 C36 C37 N8 -2.1(7) . .
C34 C33 C38 C39 94.6(5) . .
C32 C33 C38 C39 -87.2(5) . .
C34 C33 C38 C42 -83.9(7) . .
C32 C33 C38 C42 94.3(7) . .
C42 C38 C39 C40 -3.1(8) . .
C33 C38 C39 C40 178.4(4) . .
C38 C39 C40 N9 -0.2(7) . .
N9 C41 C42 C38 -0.6(16) . .
C39 C38 C42 C41 3.5(12) . .
C33 C38 C42 C41 -178.0(8) . .
N10 C43 C44 C45 -0.8(8) . .
C43 C44 C45 C46 1.0(8) . .
C44 C45 C46 C47 -178.2(5) . .
C44 C45 C46 N10 -0.9(6) . .
N10 C46 C47 C48 -4.8(7) . .
C45 C46 C47 C48 172.0(5) . .
N10 C46 C47 C52 173.5(4) . .
C45 C46 C47 C52 -9.6(7) . .
C46 C47 C48 N11 -4.1(7) . .
C52 C47 C48 N11 177.5(3) . .
C46 C47 C48 C49 174.4(4) . .
C52 C47 C48 C49 -4.0(6) . .
C47 C48 C49 C50 -178.4(4) . .
N11 C48 C49 C50 0.3(4) . .
C48 C49 C50 C51 -0.4(5) . .
C49 C50 C51 N11 0.4(5) . .
C48 C47 C52 C56 -61.5(5) . .
C46 C47 C52 C56 119.9(5) . .
C48 C47 C52 C53 117.6(4) . .
C46 C47 C52 C53 -61.1(5) . .
C56 C52 C53 C54 2.1(6) . .
C47 C52 C53 C54 -177.0(4) . .
C52 C53 C54 N12 -2.4(7) . .
C53 C52 C56 C55 -0.5(7) . .
C47 C52 C56 C55 178.6(4) . .
N12 C55 C56 C52 -1.1(8) . .
N13 C57 C58 C59 -0.8(5) . .
C57 C58 C59 C60 0.4(5) . .
C58 C59 C60 N13 0.1(5) . .
C58 C59 C60 C61 174.7(4) . .
N13 C60 C61 C62 1.0(7) . .
C59 C60 C61 C62 -172.7(4) . .
N13 C60 C61 C66 -179.7(4) . .
C59 C60 C61 C66 6.5(6) . .
C60 C61 C62 N14 -3.7(7) . .
C66 C61 C62 N14 177.0(3) . .
C60 C61 C62 C63 174.5(4) . .
C66 C61 C62 C63 -4.7(6) . .
N14 C62 C63 C64 0.6(5) . .
C61 C62 C63 C64 -177.9(4) . .
C62 C63 C64 C65 -0.6(5) . .
C63 C64 C65 N14 0.3(5) . .
C60 C61 C66 C67 -103.6(5) . .
C62 C61 C66 C67 75.8(6) . .
C60 C61 C66 C70 78.5(6) . .
C62 C61 C66 C70 -102.1(5) . .
C70 C66 C67 C68 -0.1(8) . .
C61 C66 C67 C68 -178.1(5) . .
C66 C67 C68 N15 0.2(9) . .
C67 C66 C70 C69 -0.8(9) . .
C61 C66 C70 C69 177.2(5) . .
N15 C69 C70 C66 1.8(11) . .
N16 C71 C72 C73 1.7(4) . .
C71 C72 C73 C74 -1.3(4) . .
C72 C73 C74 C75 -177.2(4) . .
C72 C73 C74 N16 0.4(4) . .
N16 C74 C75 C76 -2.6(6) . .
C73 C74 C75 C76 174.6(4) . .
N16 C74 C75 C80 178.5(3) . .
C73 C74 C75 C80 -4.3(5) . .
C74 C75 C76 N17 2.5(7) . .
C80 C75 C76 N17 -178.6(4) . .
C74 C75 C76 C77 -174.2(4) . .
C80 C75 C76 C77 4.7(6) . .
N17 C76 C77 C78 0.2(6) . .
C75 C76 C77 C78 177.3(5) . .
C76 C77 C78 C79 0.0(7) . .
C77 C78 C79 N17 -0.2(7) . .
C74 C75 C80 C81 -94.0(5) . .
C76 C75 C80 C81 87.0(5) . .
C74 C75 C80 C84 82.0(6) . .
C76 C75 C80 C84 -97.0(6) . .
C84 C80 C81 C82 0.2(8) . .
C75 C80 C81 C82 176.4(4) . .
C80 C81 C82 N18 1.9(8) . .
N18 C83 C84 C80 2.6(14) . .
C81 C80 C84 C83 -2.2(10) . .
C75 C80 C84 C83 -178.5(7) . .
C2 C1 N1 C4 1.0(5) . .
C2 C1 N1 In1 169.7(3) . .
C5 C4 N1 C1 -177.3(4) . .
C3 C4 N1 C1 0.2(5) . .
C5 C4 N1 In1 14.1(6) . .
C3 C4 N1 In1 -168.4(3) . .
N7 In1 N1 C1 -94.4(4) . .
N4 In1 N1 C1 81.1(4) . .
N2 In1 N1 C1 175.3(4) . .
N8 In1 N1 C1 -10.6(4) . .
N7 In1 N1 C4 72.2(3) . .
N4 In1 N1 C4 -112.4(4) . .
N2 In1 N1 C4 -18.1(3) . .
N8 In1 N1 C4 156.0(3) . .
C8 C9 N2 C6 0.2(5) . .
C8 C9 N2 In1 -172.4(3) . .
C5 C6 N2 C9 178.6(4) . .
C7 C6 N2 C9 0.0(4) . .
C5 C6 N2 In1 -9.0(6) . .
C7 C6 N2 In1 172.4(3) . .
N7 In1 N2 C9 94.1(3) . .
N4 In1 N2 C9 -80.8(3) . .
N1 In1 N2 C9 -173.0(3) . .
N5 In1 N2 C9 3.6(3) . .
N7 In1 N2 C6 -76.9(3) . .
N4 In1 N2 C6 108.1(3) . .
N1 In1 N2 C6 16.0(3) . .
N5 In1 N2 C6 -167.5(3) . .
C11 C12 N3 C13 1.6(12) . .
C11 C12 N3 Ag1 -176.1(6) . 1_545
C14 C13 N3 C12 -2.2(9) . .
C14 C13 N3 Ag1 175.6(4) . 1_545
C16 C15 N4 C18 -0.1(8) . .
C16 C15 N4 In1 178.2(5) . .
C17 C18 N4 C15 -1.2(7) . .
C19 C18 N4 C15 176.1(6) . .
C17 C18 N4 In1 -179.3(4) . .
C19 C18 N4 In1 -2.1(8) . .
N2 In1 N4 C15 -78.4(5) . .
N1 In1 N4 C15 6.0(5) . .
N5 In1 N4 C15 -171.7(6) . .
N8 In1 N4 C15 98.7(5) . .
N2 In1 N4 C18 99.4(4) . .
N1 In1 N4 C18 -176.2(4) . .
N5 In1 N4 C18 6.1(4) . .
N8 In1 N4 C18 -83.5(4) . .
C22 C23 N5 C20 0.6(5) . .
C22 C23 N5 In1 170.0(3) . .
C19 C20 N5 C23 176.6(4) . .
C21 C20 N5 C23 0.2(5) . .
C19 C20 N5 In1 7.8(6) . .
C21 C20 N5 In1 -168.6(3) . .
N7 In1 N5 C23 -0.5(3) . .
N4 In1 N5 C23 -175.8(4) . .
N2 In1 N5 C23 90.1(3) . .
N8 In1 N5 C23 -84.2(4) . .
N7 In1 N5 C20 166.5(4) . .
N4 In1 N5 C20 -8.8(4) . .
N2 In1 N5 C20 -102.9(4) . .
N8 In1 N5 C20 82.8(4) . .
C28 C27 N6 C26 2.3(8) . .
C28 C27 N6 Ag2 -175.0(4) . 1_646
C25 C26 N6 C27 -1.5(7) . .
C25 C26 N6 Ag2 175.7(4) . 1_646
C30 C29 N7 C32 0.1(4) . .
C30 C29 N7 In1 -177.8(2) . .
C33 C32 N7 C29 179.0(3) . .
C31 C32 N7 C29 -0.6(4) . .
C33 C32 N7 In1 -3.2(5) . .
C31 C32 N7 In1 177.1(2) . .
N2 In1 N7 C29 2.1(3) . .
N1 In1 N7 C29 -82.1(3) . .
N5 In1 N7 C29 95.9(3) . .
N8 In1 N7 C29 -174.4(3) . .
N2 In1 N7 C32 -175.2(3) . .
N1 In1 N7 C32 100.5(3) . .
N5 In1 N7 C32 -81.4(3) . .
N8 In1 N7 C32 8.2(3) . .
C36 C37 N8 C34 0.9(6) . .
C36 C37 N8 In1 173.9(4) . .
C33 C34 N8 C37 -179.2(4) . .
C35 C34 N8 C37 0.6(5) . .
C33 C34 N8 In1 8.1(6) . .
C35 C34 N8 In1 -172.2(3) . .
N7 In1 N8 C37 178.1(4) . .
N4 In1 N8 C37 -7.3(4) . .
N1 In1 N8 C37 85.4(4) . .
N5 In1 N8 C37 -91.3(4) . .
N7 In1 N8 C34 -10.5(4) . .
N4 In1 N8 C34 164.1(4) . .
N1 In1 N8 C34 -103.2(4) . .
N5 In1 N8 C34 80.1(4) . .
C39 C40 N9 C41 3.0(8) . .
C39 C40 N9 Ag1 -169.5(3) . .
C42 C41 N9 C40 -2.6(13) . .
C42 C41 N9 Ag1 170.2(8) . .
N19 Ag1 N9 C40 28.7(5) . .
N12 Ag1 N9 C40 142.4(4) . .
N3 Ag1 N9 C40 -60.3(4) 1_565 .
N19 Ag1 N9 C41 -143.6(7) . .
N12 Ag1 N9 C41 -29.9(6) . .
N3 Ag1 N9 C41 127.3(6) 1_565 .
C44 C43 N10 C46 0.3(7) . .
C44 C43 N10 In2 172.0(4) . .
C47 C46 N10 C43 177.8(5) . .
C45 C46 N10 C43 0.4(6) . .
C47 C46 N10 In2 6.6(6) . .
C45 C46 N10 In2 -170.8(3) . .
N14 In2 N10 C43 -77.8(5) . .
N17 In2 N10 C43 99.0(5) . .
N13 In2 N10 C43 6.1(5) . .
N11 In2 N10 C43 -171.0(5) . .
N14 In2 N10 C46 91.9(4) . .
N17 In2 N10 C46 -91.2(4) . .
N13 In2 N10 C46 175.9(4) . .
N11 In2 N10 C46 -1.2(4) . .
C50 C51 N11 C48 -0.2(5) . .
C50 C51 N11 In2 168.7(3) . .
C47 C48 N11 C51 178.7(4) . .
C49 C48 N11 C51 0.0(4) . .
C47 C48 N11 In2 10.2(5) . .
C49 C48 N11 In2 -168.6(3) . .
N10 In2 N11 C51 -173.2(3) . .
N14 In2 N11 C51 94.7(3) . .
N17 In2 N11 C51 -79.9(3) . .
N16 In2 N11 C51 4.2(3) . .
N10 In2 N11 C48 -6.6(3) . .
N14 In2 N11 C48 -98.8(3) . .
N17 In2 N11 C48 86.6(3) . .
N16 In2 N11 C48 170.7(3) . .
C53 C54 N12 C55 0.8(7) . .
C53 C54 N12 Ag1 179.9(3) . .
C56 C55 N12 C54 1.0(7) . .
C56 C55 N12 Ag1 -178.2(4) . .
N19 Ag1 N12 C54 -152.0(5) . .
N3 Ag1 N12 C54 -44.9(4) 1_565 .
N9 Ag1 N12 C54 101.0(4) . .
N19 Ag1 N12 C55 27.1(5) . .
N3 Ag1 N12 C55 134.1(4) 1_565 .
N9 Ag1 N12 C55 -79.9(4) . .
C58 C57 N13 C60 0.9(5) . .
C58 C57 N13 In2 169.0(3) . .
C61 C60 N13 C57 -175.4(4) . .
C59 C60 N13 C57 -0.6(4) . .
C61 C60 N13 In2 16.5(6) . .
C59 C60 N13 In2 -168.7(3) . .
N10 In2 N13 C57 80.8(3) . .
N14 In2 N13 C57 173.0(3) . .
N17 In2 N13 C57 -12.6(3) . .
N16 In2 N13 C57 -96.8(3) . .
N10 In2 N13 C60 -113.4(3) . .
N14 In2 N13 C60 -21.3(3) . .
N17 In2 N13 C60 153.1(3) . .
N16 In2 N13 C60 69.0(3) . .
C64 C65 N14 C62 0.0(5) . .
C64 C65 N14 In2 -170.4(3) . .
C61 C62 N14 C65 178.2(4) . .
C63 C62 N14 C65 -0.4(4) . .
C61 C62 N14 In2 -11.8(5) . .
C63 C62 N14 In2 169.6(3) . .
N10 In2 N14 C65 -78.9(3) . .
N13 In2 N14 C65 -172.4(3) . .
N11 In2 N14 C65 5.2(3) . .
N16 In2 N14 C65 95.7(3) . .
N10 In2 N14 C62 112.9(3) . .
N13 In2 N14 C62 19.4(3) . .
N11 In2 N14 C62 -163.0(3) . .
N16 In2 N14 C62 -72.6(3) . .
C67 C68 N15 C69 0.8(9) . .
C67 C68 N15 Ag2 177.7(4) . 1_545
C70 C69 N15 C68 -1.8(10) . .
C70 C69 N15 Ag2 -178.5(5) . 1_545
C72 C71 N16 C74 -1.5(4) . .
C72 C71 N16 In2 -176.4(2) . .
C75 C74 N16 C71 178.3(3) . .
C73 C74 N16 C71 0.7(4) . .
C75 C74 N16 In2 -6.9(5) . .
C73 C74 N16 In2 175.4(2) . .
N14 In2 N16 C71 1.0(3) . .
N17 In2 N16 C71 -175.3(3) . .
N13 In2 N16 C71 -82.8(3) . .
N11 In2 N16 C71 94.4(3) . .
N14 In2 N16 C74 -172.9(3) . .
N17 In2 N16 C74 10.8(3) . .
N13 In2 N16 C74 103.3(3) . .
N11 In2 N16 C74 -79.5(3) . .
C78 C79 N17 C76 0.3(6) . .
C78 C79 N17 In2 175.7(4) . .
C75 C76 N17 C79 -177.5(4) . .
C77 C76 N17 C79 -0.3(5) . .
C75 C76 N17 In2 7.2(6) . .
C77 C76 N17 In2 -175.6(3) . .
N10 In2 N17 C79 -11.0(4) . .
N13 In2 N17 C79 82.9(4) . .
N11 In2 N17 C79 -95.0(4) . .
N16 In2 N17 C79 174.6(4) . .
N10 In2 N17 C76 163.4(3) . .
N13 In2 N17 C76 -102.7(3) . .
N11 In2 N17 C76 79.4(3) . .
N16 In2 N17 C76 -11.0(3) . .
C84 C83 N18 C82 -0.6(12) . .
C84 C83 N18 Ag2 172.4(7) . .
C81 C82 N18 C83 -1.6(9) . .
C81 C82 N18 Ag2 -173.9(4) . .
N20 Ag2 N18 C83 -124.1(9) . .
N6 Ag2 N18 C83 -26.4(6) 1_464 .
N15 Ag2 N18 C83 136.2(5) 1_565 .
N20 Ag2 N18 C82 48.1(8) . .
N6 Ag2 N18 C82 145.8(4) 1_464 .
N15 Ag2 N18 C82 -51.6(5) 1_565 .

loop_
_platon_squeeze_void_nr
_platon_squeeze_void_average_x
_platon_squeeze_void_average_y
_platon_squeeze_void_average_z
_platon_squeeze_void_volume
_platon_squeeze_void_count_electrons
1 0.074 0.418 0.000 1086.9 305.0
2 -0.048 0.291 0.500 1093.2 289.4
